data_4064641
loop_
_publ_author_name
'Albahily, Khalid'
'Licciulli, Sebastiano'
'Gambarotta, Sandro'
'Korobkov, Ilia'
'Chevalier, Reynald'
'Schuhen, Kathrine'
'Duchateau, Robbert'

_publ_section_title
;
 Highly Active Ethylene Oligomerization Catalysts
;
_journal_issue 12
_journal_name_full Organometallics
_journal_page_first 3346
_journal_paper_doi 10.1021/om2002359
_journal_volume 30
_journal_year 2011
_chemical_formula_sum 'C64 H80 Cl3 Cr2 Li N4 O8 P2'
_chemical_formula_weight 1312.55
_chemical_name_systematic
;

 ?

;
_space_group_IT_number 15
_symmetry_cell_setting monoclinic
_symmetry_space_group_name_Hall '-C 2yc'
_symmetry_space_group_name_H-M 'C 1 2/c 1'
_atom_sites_solution_hydrogens geom
_atom_sites_solution_primary direct
_atom_sites_solution_secondary difmap
_audit_creation_method SHELXL-97
_cell_angle_alpha 90.00
_cell_angle_beta 128.525(2)
_cell_angle_gamma 90.00
_cell_formula_units_Z 4
_cell_length_a 28.944(3)
_cell_length_b 14.4854(15)
_cell_length_c 22.613(2)
_cell_measurement_reflns_used 1500
_cell_measurement_temperature 200(2)
_cell_measurement_theta_max 19.49
_cell_measurement_theta_min 2.32
_cell_volume 7417.2(13)
_computing_cell_refinement 'SMART, Bruker (2000)'
_computing_data_collection 'SMART, Bruker (2000)'
_computing_data_reduction 'XPREP, Bruker (2000)'
_computing_molecular_graphics 'SHELXTL, Bruker (2000)'
_computing_publication_material 'SHELXTL, Bruker (2000)'
_computing_structure_refinement 'SHELXL-97 (Sheldrick, 1997)'
_computing_structure_solution 'SHELXS-97 (Sheldrick, 1990)'
_diffrn_ambient_temperature 200(2)
_diffrn_measured_fraction_theta_full 0.963
_diffrn_measured_fraction_theta_max 0.963
_diffrn_measurement_device_type 'CCD area detector'
_diffrn_measurement_method 'phi and omega scans'
_diffrn_radiation_monochromator graphite
_diffrn_radiation_source 'fine-focus sealed tube'
_diffrn_radiation_type MoK\a
_diffrn_radiation_wavelength 0.71073
_diffrn_reflns_av_R_equivalents 0.0846
_diffrn_reflns_av_sigmaI/netI 0.1168
_diffrn_reflns_limit_h_max 27
_diffrn_reflns_limit_h_min -30
_diffrn_reflns_limit_k_max 14
_diffrn_reflns_limit_k_min -15
_diffrn_reflns_limit_l_max 23
_diffrn_reflns_limit_l_min -15
_diffrn_reflns_number 11000
_diffrn_reflns_theta_full 21.96
_diffrn_reflns_theta_max 21.96
_diffrn_reflns_theta_min 1.67
_diffrn_standards_decay_% <1
_exptl_absorpt_coefficient_mu 0.493
_exptl_absorpt_correction_T_max 0.9387
_exptl_absorpt_correction_T_min 0.8867
_exptl_absorpt_correction_type multi-scan
_exptl_absorpt_process_details 'SADABS, Bruker (2000)'
_exptl_crystal_colour blue
_exptl_crystal_density_diffrn 1.175
_exptl_crystal_density_meas ?
_exptl_crystal_density_method 'not measured'
_exptl_crystal_description block
_exptl_crystal_F_000 2752
_exptl_crystal_size_max 0.25
_exptl_crystal_size_mid 0.18
_exptl_crystal_size_min 0.13
_refine_diff_density_max 0.820
_refine_diff_density_min -0.314
_refine_diff_density_rms 0.075
_refine_ls_extinction_method none
_refine_ls_goodness_of_fit_ref 1.011
_refine_ls_hydrogen_treatment constr
_refine_ls_matrix_type full
_refine_ls_number_parameters 377
_refine_ls_number_reflns 4362
_refine_ls_number_restraints 9
_refine_ls_restrained_S_all 1.016
_refine_ls_R_factor_all 0.1446
_refine_ls_R_factor_gt 0.0738
_refine_ls_shift/su_max 0.001
_refine_ls_shift/su_mean 0.000
_refine_ls_structure_factor_coef Fsqd
_refine_ls_weighting_details 'calc w=1/[\s^2^(Fo^2^)+(0.1015P)^2^]'
_refine_ls_weighting_scheme calc
_refine_ls_wR_factor_gt 0.1651
_refine_ls_wR_factor_ref 0.1980
_reflns_number_gt 2397
_reflns_number_total 4362
_reflns_threshold_expression >2sigma(I)
_cod_data_source_file om2002359_si_002.cif
_cod_data_source_block sg3954
_cod_depositor_comments
;
The following automatic conversions were performed:

'_symmetry_cell_setting' value 'Monoclinic' changed to 'monoclinic'
according to /home/saulius/struct/CIF-dictionaries/cif_core.dic
dictionary named 'cif_core.dic' version 2.4.1 from 2010-06-29.

Automatic conversion script
Id: cif_fix_values 1715 2011-07-08 13:25:40Z adriana 

The following automatic conversions were performed:

'_exptl_crystal_density_meas' value 'n/a' was changed to '?' - the
value is perceived as not measured.

Automatic conversion script
Id: cif_fix_values 3008 2015-01-20 13:52:24Z robertas 
;
_cod_original_cell_volume 7417.4(13)
_cod_original_sg_symbol_H-M C2/c
_cod_database_code 4064641

loop_
_symmetry_equiv_pos_as_xyz
'x, y, z'
'-x, y, -z+1/2'
'x+1/2, y+1/2, z'
'-x+1/2, y+1/2, -z+1/2'
'-x, -y, -z'
'x, -y, z-1/2'
'-x+1/2, -y+1/2, -z'
'x+1/2, -y+1/2, z-1/2'

loop_
_atom_site_label
_atom_site_type_symbol
_atom_site_fract_x
_atom_site_fract_y
_atom_site_fract_z
_atom_site_U_iso_or_equiv
_atom_site_adp_type
_atom_site_occupancy
_atom_site_symmetry_multiplicity
_atom_site_calc_flag
_atom_site_refinement_flags
Cr1 Cr 0.02469(4) 0.61363(8) 0.33414(6) 0.0448(4) Uani 1 1 d .
Cl1 Cl 0.0000 0.48473(16) 0.2500 0.0493(7) Uani 1 2 d S
Cl2 Cl 0.06710(7) 0.68452(13) 0.26664(11) 0.0554(6) Uani 1 1 d .
P1 P 0.10717(7) 0.63183(13) 0.48830(11) 0.0453(6) Uani 1 1 d .
N1 N 0.1009(2) 0.5587(4) 0.4307(3) 0.0501(16) Uani 1 1 d .
N2 N 0.0475(2) 0.6883(4) 0.4279(3) 0.0460(16) Uani 1 1 d .
C1 C 0.1464(3) 0.4996(5) 0.4468(5) 0.051(2) Uani 1 1 d .
C2 C 0.1540(3) 0.4850(5) 0.3927(5) 0.057(2) Uani 1 1 d .
H2A H 0.1288 0.5157 0.3454 0.068 Uiso 1 1 calc R
C3 C 0.1975(4) 0.4269(6) 0.4063(5) 0.073(3) Uani 1 1 d .
H3A H 0.2014 0.4169 0.3681 0.088 Uiso 1 1 calc R
C4 C 0.2356(4) 0.3830(6) 0.4761(7) 0.087(3) Uani 1 1 d .
H4A H 0.2662 0.3443 0.4860 0.104 Uiso 1 1 calc R
C5 C 0.2288(4) 0.3957(7) 0.5304(6) 0.088(3) Uani 1 1 d .
H5A H 0.2543 0.3650 0.5777 0.105 Uiso 1 1 calc R
C6 C 0.1848(4) 0.4533(6) 0.5162(5) 0.068(2) Uani 1 1 d .
H6A H 0.1804 0.4617 0.5541 0.082 Uiso 1 1 calc R
C7 C 0.1075(3) 0.5827(6) 0.5627(5) 0.066(3) Uani 1 1 d .
C8 C 0.0778(4) 0.5013(8) 0.5467(6) 0.089(3) Uani 1 1 d .
H8A H 0.0610 0.4702 0.5003 0.107 Uiso 1 1 calc R
C9 C 0.0724(4) 0.4636(10) 0.6010(10) 0.121(5) Uani 1 1 d .
H9A H 0.0507 0.4086 0.5910 0.145 Uiso 1 1 calc R
C10 C 0.0992(6) 0.5093(15) 0.6663(10) 0.136(6) Uani 1 1 d .
H10A H 0.0970 0.4836 0.7031 0.163 Uiso 1 1 calc R
C11 C 0.1295(7) 0.5904(13) 0.6838(8) 0.135(5) Uani 1 1 d .
H11A H 0.1475 0.6202 0.7310 0.162 Uiso 1 1 calc R
C12 C 0.1329(4) 0.6262(7) 0.6317(6) 0.077(3) Uani 1 1 d .
H12A H 0.1532 0.6829 0.6423 0.093 Uiso 1 1 calc R
C13 C 0.1737(3) 0.6993(5) 0.5353(4) 0.050(2) Uani 1 1 d .
C14 C 0.2282(3) 0.6717(6) 0.6006(5) 0.069(3) Uani 1 1 d .
H14A H 0.2315 0.6166 0.6257 0.083 Uiso 1 1 calc R
C15 C 0.2778(3) 0.7245(8) 0.6290(5) 0.078(3) Uani 1 1 d .
H15A H 0.3149 0.7052 0.6737 0.093 Uiso 1 1 calc R
C16 C 0.2744(4) 0.8024(8) 0.5946(7) 0.088(3) Uani 1 1 d .
H16A H 0.3091 0.8377 0.6152 0.106 Uiso 1 1 calc R
C17 C 0.2230(4) 0.8304(7) 0.5321(7) 0.094(3) Uani 1 1 d .
H17A H 0.2216 0.8864 0.5092 0.113 Uiso 1 1 calc R
C18 C 0.1702(4) 0.7799(6) 0.4984(5) 0.069(2) Uani 1 1 d .
H18A H 0.1339 0.7997 0.4527 0.083 Uiso 1 1 calc R
C19 C 0.0223(3) 0.7559(5) 0.4442(4) 0.0473(19) Uani 1 1 d .
C20 C 0.0536(4) 0.8037(6) 0.5124(5) 0.067(2) Uani 1 1 d .
H20A H 0.0947 0.7924 0.5500 0.080 Uiso 1 1 calc R
C21 C 0.0256(5) 0.8679(7) 0.5262(6) 0.087(3) Uani 1 1 d .
H21A H 0.0476 0.8977 0.5740 0.105 Uiso 1 1 calc R
C22 C -0.0319(6) 0.8886(7) 0.4736(8) 0.095(3) Uani 1 1 d .
H22A H -0.0504 0.9320 0.4844 0.114 Uiso 1 1 calc R
C23 C -0.0638(5) 0.8465(8) 0.4039(8) 0.101(4) Uani 1 1 d .
H23A H -0.1039 0.8628 0.3657 0.121 Uiso 1 1 calc R
C24 C -0.0371(4) 0.7792(6) 0.3891(6) 0.077(3) Uani 1 1 d .
H24A H -0.0596 0.7495 0.3412 0.093 Uiso 1 1 calc R
Li1 Li 0.0000 0.1151(13) 0.2500 0.072(6) Uani 1 2 d S
O1 O 0.0803(4) 0.1413(7) 0.2738(5) 0.130(3) Uani 1 1 d .
O2 O 0.0428(4) 0.2158(5) 0.3425(4) 0.113(2) Uani 1 1 d .
O3 O 0.0253(3) -0.0001(4) 0.3224(4) 0.092(2) Uani 1 1 d .
C25 C 0.1095(7) 0.0787(14) 0.2549(11) 0.207(9) Uani 1 1 d .
H25A H 0.1472 0.1055 0.2726 0.310 Uiso 1 1 calc R
H25B H 0.0841 0.0701 0.2000 0.310 Uiso 1 1 calc R
H25C H 0.1165 0.0189 0.2796 0.310 Uiso 1 1 calc R
C26 C 0.1193(6) 0.1991(14) 0.3348(10) 0.198(9) Uani 1 1 d .
H26A H 0.1406 0.2373 0.3225 0.237 Uiso 1 1 calc R
H26B H 0.1489 0.1605 0.3791 0.237 Uiso 1 1 calc R
C27 C 0.0915(6) 0.2602(11) 0.3558(9) 0.154(6) Uani 1 1 d .
H27A H 0.1203 0.2768 0.4100 0.184 Uiso 1 1 calc R
H27B H 0.0785 0.3178 0.3258 0.184 Uiso 1 1 calc R
C28 C 0.0182(6) 0.2707(8) 0.3672(7) 0.114(4) Uani 1 1 d .
H28A H 0.0493 0.3079 0.4105 0.171 Uiso 1 1 calc R
H28B H -0.0003 0.2312 0.3823 0.171 Uiso 1 1 calc R
H28C H -0.0116 0.3117 0.3262 0.171 Uiso 1 1 calc R
C29 C 0.0630(8) 0.0011(8) 0.4010(7) 0.152(6) Uani 1 1 d .
H29A H 0.0674 -0.0618 0.4200 0.228 Uiso 1 1 calc R
H29B H 0.0463 0.0409 0.4186 0.228 Uiso 1 1 calc R
H29C H 0.1017 0.0248 0.4199 0.228 Uiso 1 1 calc R
C30 C 0.0240(7) -0.0822(7) 0.2922(6) 0.138(5) Uani 1 1 d .
H30A H 0.0170 -0.1328 0.3151 0.165 Uiso 1 1 calc R
H30B H 0.0627 -0.0932 0.3037 0.165 Uiso 1 1 calc R
C31 C 0.2109(11) 0.2254(17) 0.6332(14) 0.141(9) Uiso 0.50 1 d PD
H31A H 0.2334 0.1965 0.6191 0.211 Uiso 0.50 1 calc PR
H31B H 0.1761 0.2564 0.5891 0.211 Uiso 0.50 1 calc PR
H31C H 0.1982 0.1779 0.6513 0.211 Uiso 0.50 1 calc PR
O4 O 0.2478(8) 0.2925(12) 0.6928(11) 0.149(6) Uiso 0.50 1 d PD
C32 C 0.2266(12) 0.3551(17) 0.7256(15) 0.152(10) Uiso 0.50 1 d PD
H32A H 0.2382 0.3303 0.7739 0.182 Uiso 0.50 1 calc PR
H32B H 0.1831 0.3625 0.6898 0.182 Uiso 0.50 1 calc PR
C33 C 0.2572(14) 0.4454(18) 0.7376(15) 0.198(14) Uiso 0.50 1 d PD
H33A H 0.2654 0.4506 0.7012 0.238 Uiso 0.50 1 calc PR
H33B H 0.2310 0.4972 0.7282 0.238 Uiso 0.50 1 calc PR
O5 O 0.3138(11) 0.4521(18) 0.8163(16) 0.230(11) Uiso 0.50 1 d PD
C34 C 0.3194(14) 0.472(2) 0.8819(16) 0.179(12) Uiso 0.50 1 d PD
H34A H 0.3581 0.4517 0.9269 0.269 Uiso 0.50 1 calc PR
H34B H 0.2883 0.4406 0.8791 0.269 Uiso 0.50 1 calc PR
H34C H 0.3158 0.5392 0.8851 0.269 Uiso 0.50 1 calc PR

loop_
_atom_site_aniso_label
_atom_site_aniso_U_11
_atom_site_aniso_U_22
_atom_site_aniso_U_33
_atom_site_aniso_U_23
_atom_site_aniso_U_13
_atom_site_aniso_U_12
Cr1 0.0361(6) 0.0443(7) 0.0383(8) -0.0019(6) 0.0155(5) 0.0053(6)
Cl1 0.0521(15) 0.0343(14) 0.0445(17) 0.000 0.0217(13) 0.000
Cl2 0.0374(9) 0.0547(12) 0.0510(13) 0.0011(9) 0.0162(9) -0.0130(9)
P1 0.0384(10) 0.0530(13) 0.0373(12) -0.0025(10) 0.0201(9) -0.0064(9)
N1 0.040(3) 0.047(4) 0.046(4) 0.006(3) 0.018(3) 0.009(3)
N2 0.040(3) 0.050(4) 0.043(4) -0.009(3) 0.023(3) 0.002(3)
C1 0.044(4) 0.050(5) 0.043(5) 0.002(4) 0.019(4) 0.002(4)
C2 0.038(4) 0.056(5) 0.048(6) 0.000(4) 0.013(4) 0.015(4)
C3 0.064(5) 0.085(6) 0.065(7) -0.012(5) 0.038(5) 0.012(5)
C4 0.053(5) 0.074(7) 0.088(8) 0.012(6) 0.023(6) 0.033(5)
C5 0.081(7) 0.091(7) 0.053(7) 0.016(6) 0.023(6) 0.032(6)
C6 0.065(5) 0.064(6) 0.060(6) 0.013(5) 0.032(5) 0.017(5)
C7 0.040(4) 0.090(7) 0.069(7) 0.023(5) 0.035(5) 0.002(5)
C8 0.045(5) 0.122(9) 0.080(7) 0.023(7) 0.029(5) -0.017(6)
C9 0.044(6) 0.162(12) 0.117(11) 0.049(10) 0.031(7) -0.019(7)
C10 0.071(8) 0.230(19) 0.105(13) 0.075(13) 0.053(9) 0.023(10)
C11 0.118(11) 0.212(17) 0.090(10) 0.046(12) 0.072(9) 0.036(12)
C12 0.085(6) 0.115(8) 0.049(6) 0.007(6) 0.050(6) -0.005(6)
C13 0.044(4) 0.061(5) 0.051(5) -0.014(4) 0.032(4) -0.007(4)
C14 0.042(5) 0.079(6) 0.065(6) 0.004(5) 0.022(5) -0.007(5)
C15 0.040(5) 0.100(8) 0.074(7) -0.007(6) 0.026(5) -0.014(5)
C16 0.042(5) 0.084(7) 0.115(9) 0.001(7) 0.038(6) -0.015(5)
C17 0.079(7) 0.082(7) 0.139(10) -0.002(7) 0.077(8) -0.029(6)
C18 0.058(5) 0.077(6) 0.078(7) 0.002(5) 0.046(5) -0.008(5)
C19 0.050(5) 0.041(4) 0.051(5) -0.014(4) 0.032(4) -0.010(4)
C20 0.074(5) 0.060(5) 0.075(7) -0.011(5) 0.051(5) -0.009(5)
C21 0.114(9) 0.085(8) 0.069(7) -0.019(6) 0.060(7) 0.001(7)
C22 0.108(9) 0.089(8) 0.110(10) -0.028(7) 0.079(8) 0.009(7)
C23 0.085(7) 0.098(8) 0.140(11) -0.007(8) 0.079(8) 0.015(6)
C24 0.072(6) 0.068(6) 0.093(7) -0.005(5) 0.052(6) 0.020(5)
Li1 0.075(12) 0.048(11) 0.078(15) 0.000 0.040(11) 0.000
O1 0.122(6) 0.141(7) 0.130(7) -0.016(6) 0.081(6) -0.032(6)
O2 0.105(6) 0.101(6) 0.112(6) -0.021(5) 0.057(5) -0.016(5)
O3 0.163(6) 0.046(4) 0.073(5) 0.003(3) 0.076(5) 0.008(4)
C25 0.117(11) 0.29(2) 0.207(18) -0.073(17) 0.099(12) 0.006(14)
C26 0.086(9) 0.23(2) 0.173(16) -0.095(15) 0.029(10) -0.036(12)
C27 0.084(9) 0.128(11) 0.191(15) -0.027(11) 0.057(10) -0.032(9)
C28 0.150(10) 0.086(8) 0.125(10) -0.005(7) 0.095(9) -0.003(8)
C29 0.287(19) 0.077(8) 0.091(10) 0.014(7) 0.117(12) 0.030(10)
C30 0.232(16) 0.065(7) 0.112(9) 0.009(6) 0.106(11) 0.038(8)

loop_
_atom_type_symbol
_atom_type_description
_atom_type_scat_dispersion_real
_atom_type_scat_dispersion_imag
_atom_type_scat_source
C C 0.0033 0.0016 'International Tables Vol C Tables 4.2.6.8 and 6.1.1.4'
H H 0.0000 0.0000 'International Tables Vol C Tables 4.2.6.8 and 6.1.1.4'
N N 0.0061 0.0033 'International Tables Vol C Tables 4.2.6.8 and 6.1.1.4'
O O 0.0106 0.0060 'International Tables Vol C Tables 4.2.6.8 and 6.1.1.4'
Li Li -0.0003 0.0001 'International Tables Vol C Tables 4.2.6.8 and 6.1.1.4'
P P 0.1023 0.0942 'International Tables Vol C Tables 4.2.6.8 and 6.1.1.4'
Cl Cl 0.1484 0.1585 'International Tables Vol C Tables 4.2.6.8 and 6.1.1.4'
Cr Cr 0.3209 0.6236 'International Tables Vol C Tables 4.2.6.8 and 6.1.1.4'

loop_
_geom_angle_atom_site_label_1
_geom_angle_atom_site_label_2
_geom_angle_atom_site_label_3
_geom_angle
_geom_angle_site_symmetry_1
_geom_angle_site_symmetry_3
N1 Cr1 N2 70.9(2) . .
N1 Cr1 Cl2 171.88(19) . 2
N2 Cr1 Cl2 101.84(16) . 2
N1 Cr1 Cl1 97.53(17) . .
N2 Cr1 Cl1 160.84(17) . .
Cl2 Cr1 Cl1 88.49(6) 2 .
N1 Cr1 Cl2 100.50(17) . .
N2 Cr1 Cl2 114.32(17) . .
Cl2 Cr1 Cl2 85.67(8) 2 .
Cl1 Cr1 Cl2 82.23(6) . .
N1 Cr1 P1 35.34(17) . .
N2 Cr1 P1 35.59(15) . .
Cl2 Cr1 P1 137.42(8) 2 .
Cl1 Cr1 P1 131.70(7) . .
Cl2 Cr1 P1 109.90(6) . .
Cr1 Cl1 Cr1 79.80(9) 2 .
Cr1 Cl2 Cr1 75.45(7) 2 .
N1 P1 N2 97.4(3) . .
N1 P1 C13 112.2(3) . .
N2 P1 C13 114.5(3) . .
N1 P1 C7 115.2(4) . .
N2 P1 C7 111.6(3) . .
C13 P1 C7 106.1(4) . .
N1 P1 Cr1 48.3(2) . .
N2 P1 Cr1 49.2(2) . .
C13 P1 Cr1 124.4(3) . .
C7 P1 Cr1 129.4(3) . .
C1 N1 P1 125.2(5) . .
C1 N1 Cr1 135.7(5) . .
P1 N1 Cr1 96.3(3) . .
C19 N2 P1 126.4(5) . .
C19 N2 Cr1 137.9(5) . .
P1 N2 Cr1 95.2(3) . .
C2 C1 C6 117.5(8) . .
C2 C1 N1 119.9(7) . .
C6 C1 N1 122.6(8) . .
C1 C2 C3 121.4(8) . .
C4 C3 C2 119.8(9) . .
C5 C4 C3 120.0(9) . .
C4 C5 C6 119.8(9) . .
C1 C6 C5 121.5(9) . .
C8 C7 C12 119.5(9) . .
C8 C7 P1 116.8(8) . .
C12 C7 P1 123.6(7) . .
C7 C8 C9 119.0(11) . .
C10 C9 C8 117.2(12) . .
C11 C10 C9 124.8(15) . .
C10 C11 C12 117.4(15) . .
C7 C12 C11 122.1(12) . .
C18 C13 C14 119.0(7) . .
C18 C13 P1 116.5(6) . .
C14 C13 P1 124.1(7) . .
C15 C14 C13 119.9(9) . .
C16 C15 C14 121.2(9) . .
C17 C16 C15 120.3(9) . .
C16 C17 C18 122.3(10) . .
C13 C18 C17 117.3(9) . .
C24 C19 N2 119.2(7) . .
C24 C19 C20 117.3(8) . .
N2 C19 C20 123.5(7) . .
C21 C20 C19 120.8(8) . .
C22 C21 C20 121.6(9) . .
C23 C22 C21 119.4(10) . .
C22 C23 C24 120.2(10) . .
C19 C24 C23 120.5(9) . .
O1 Li1 O1 158.9(11) . 2
O1 Li1 O3 98.7(5) . .
O1 Li1 O3 97.9(5) 2 .
O1 Li1 O3 97.9(5) . 2
O1 Li1 O3 98.7(5) 2 2
O3 Li1 O3 76.3(7) . 2
O1 Li1 O2 75.7(5) . .
O1 Li1 O2 90.1(6) 2 .
O3 Li1 O2 94.0(3) . .
O3 Li1 O2 167.6(6) 2 .
O1 Li1 O2 90.1(6) . 2
O1 Li1 O2 75.7(5) 2 2
O3 Li1 O2 167.6(6) . 2
O3 Li1 O2 94.0(3) 2 2
O2 Li1 O2 96.6(8) . 2
C26 O1 C25 113.6(12) . .
C26 O1 Li1 117.0(11) . .
C25 O1 Li1 124.5(9) . .
C28 O2 C27 110.3(11) . .
C28 O2 Li1 129.4(7) . .
C27 O2 Li1 114.0(9) . .
C29 O3 C30 114.0(8) . .
C29 O3 Li1 126.5(7) . .
C30 O3 Li1 114.4(7) . .
O1 C26 C27 114.6(13) . .
O2 C27 C26 109.6(13) . .
O3 C30 C30 110.5(8) . 2
C31 O4 C32 124.3(18) . .
O4 C32 C33 103.6(18) . .
O5 C33 C32 111(2) . .
C34 O5 C33 126(2) . .

loop_
_geom_bond_atom_site_label_1
_geom_bond_atom_site_label_2
_geom_bond_distance
_geom_bond_site_symmetry_2
Cr1 N1 2.065(5) .
Cr1 N2 2.088(6) .
Cr1 Cl2 2.401(2) 2
Cr1 Cl1 2.434(2) .
Cr1 Cl2 2.688(2) .
Cr1 P1 2.749(2) .
Cl1 Cr1 2.434(2) 2
Cl2 Cr1 2.401(2) 2
P1 N1 1.600(6) .
P1 N2 1.606(6) .
P1 C13 1.801(7) .
P1 C7 1.822(9) .
N1 C1 1.415(9) .
N2 C19 1.400(8) .
C1 C2 1.387(10) .
C1 C6 1.405(11) .
C2 C3 1.380(10) .
C3 C4 1.395(12) .
C4 C5 1.370(13) .
C5 C6 1.382(12) .
C7 C8 1.368(12) .
C7 C12 1.394(12) .
C8 C9 1.439(15) .
C9 C10 1.339(19) .
C10 C11 1.369(19) .
C11 C12 1.345(15) .
C13 C18 1.402(11) .
C13 C14 1.389(10) .
C14 C15 1.382(11) .
C15 C16 1.338(12) .
C16 C17 1.326(13) .
C17 C18 1.414(11) .
C19 C24 1.398(11) .
C19 C20 1.393(11) .
C20 C21 1.391(12) .
C21 C22 1.345(14) .
C22 C23 1.377(14) .
C23 C24 1.407(12) .
Li1 O1 2.068(9) .
Li1 O1 2.068(9) 2
Li1 O3 2.123(16) .
Li1 O3 2.123(16) 2
Li1 O2 2.193(15) .
Li1 O2 2.193(15) 2
O1 C26 1.392(15) .
O1 C25 1.472(16) .
O2 C28 1.396(12) .
O2 C27 1.399(14) .
O3 C29 1.392(12) .
O3 C30 1.360(11) .
C26 C27 1.462(19) .
C30 C30 1.51(2) 2
C31 O4 1.453(16) .
O4 C32 1.521(17) .
C32 C33 1.507(18) .
C33 O5 1.492(18) .
O5 C34 1.420(18) .

loop_
_geom_torsion_atom_site_label_1
_geom_torsion_atom_site_label_2
_geom_torsion_atom_site_label_3
_geom_torsion_atom_site_label_4
_geom_torsion
_geom_torsion_site_symmetry_1
_geom_torsion_site_symmetry_4
N1 Cr1 Cl1 Cr1 -139.79(18) . 2
N2 Cr1 Cl1 Cr1 169.0(5) . 2
Cl2 Cr1 Cl1 Cr1 45.69(5) 2 2
Cl2 Cr1 Cl1 Cr1 -40.15(4) . 2
P1 Cr1 Cl1 Cr1 -149.93(10) . 2
N1 Cr1 Cl2 Cr1 137.91(17) . 2
N2 Cr1 Cl2 Cr1 -148.46(17) . 2
Cl2 Cr1 Cl2 Cr1 -47.42(9) 2 2
Cl1 Cr1 Cl2 Cr1 41.65(5) . 2
P1 Cr1 Cl2 Cr1 173.30(6) . 2
N2 Cr1 P1 N1 175.8(4) . .
Cl2 Cr1 P1 N1 174.1(3) 2 .
Cl1 Cr1 P1 N1 17.6(3) . .
Cl2 Cr1 P1 N1 -79.9(3) . .
N1 Cr1 P1 N2 -175.8(4) . .
Cl2 Cr1 P1 N2 -1.7(3) 2 .
Cl1 Cr1 P1 N2 -158.3(3) . .
Cl2 Cr1 P1 N2 104.3(3) . .
N1 Cr1 P1 C13 90.1(4) . .
N2 Cr1 P1 C13 -94.1(4) . .
Cl2 Cr1 P1 C13 -95.8(3) 2 .
Cl1 Cr1 P1 C13 107.7(3) . .
Cl2 Cr1 P1 C13 10.2(3) . .
N1 Cr1 P1 C7 -90.4(5) . .
N2 Cr1 P1 C7 85.4(5) . .
Cl2 Cr1 P1 C7 83.7(4) 2 .
Cl1 Cr1 P1 C7 -72.8(4) . .
Cl2 Cr1 P1 C7 -170.3(4) . .
N2 P1 N1 C1 166.7(6) . .
C13 P1 N1 C1 46.5(7) . .
C7 P1 N1 C1 -75.1(7) . .
Cr1 P1 N1 C1 163.5(7) . .
N2 P1 N1 Cr1 3.2(3) . .
C13 P1 N1 Cr1 -117.1(3) . .
C7 P1 N1 Cr1 121.3(3) . .
N2 Cr1 N1 C1 -163.2(7) . .
Cl2 Cr1 N1 C1 170.0(9) 2 .
Cl1 Cr1 N1 C1 32.5(7) . .
Cl2 Cr1 N1 C1 -50.9(7) . .
P1 Cr1 N1 C1 -160.6(8) . .
N2 Cr1 N1 P1 -2.6(2) . .
Cl2 Cr1 N1 P1 -29.4(14) 2 .
Cl1 Cr1 N1 P1 -166.9(2) . .
Cl2 Cr1 N1 P1 109.7(2) . .
N1 P1 N2 C19 170.6(6) . .
C13 P1 N2 C19 -70.9(6) . .
C7 P1 N2 C19 49.7(7) . .
Cr1 P1 N2 C19 173.8(7) . .
N1 P1 N2 Cr1 -3.1(3) . .
C13 P1 N2 Cr1 115.4(3) . .
C7 P1 N2 Cr1 -124.1(4) . .
N1 Cr1 N2 C19 -169.9(7) . .
Cl2 Cr1 N2 C19 6.3(7) 2 .
Cl1 Cr1 N2 C19 -115.1(7) . .
Cl2 Cr1 N2 C19 96.9(6) . .
P1 Cr1 N2 C19 -172.5(8) . .
N1 Cr1 N2 P1 2.6(2) . .
Cl2 Cr1 N2 P1 178.8(2) 2 .
Cl1 Cr1 N2 P1 57.4(6) . .
Cl2 Cr1 N2 P1 -90.6(2) . .
P1 N1 C1 C2 -138.7(6) . .
Cr1 N1 C1 C2 17.5(10) . .
P1 N1 C1 C6 41.8(10) . .
Cr1 N1 C1 C6 -162.0(6) . .
C6 C1 C2 C3 0.3(11) . .
N1 C1 C2 C3 -179.3(7) . .
C1 C2 C3 C4 -1.3(12) . .
C2 C3 C4 C5 1.7(14) . .
C3 C4 C5 C6 -1.0(15) . .
C2 C1 C6 C5 0.3(12) . .
N1 C1 C6 C5 179.9(7) . .
C4 C5 C6 C1 0.0(14) . .
N1 P1 C7 C8 -28.1(7) . .
N2 P1 C7 C8 81.8(7) . .
C13 P1 C7 C8 -152.9(6) . .
Cr1 P1 C7 C8 27.6(8) . .
N1 P1 C7 C12 156.0(7) . .
N2 P1 C7 C12 -94.1(7) . .
C13 P1 C7 C12 31.2(8) . .
Cr1 P1 C7 C12 -148.3(6) . .
C12 C7 C8 C9 1.3(12) . .
P1 C7 C8 C9 -174.7(7) . .
C7 C8 C9 C10 -2.6(15) . .
C8 C9 C10 C11 2.2(19) . .
C9 C10 C11 C12 0(2) . .
C8 C7 C12 C11 0.5(14) . .
P1 C7 C12 C11 176.2(8) . .
C10 C11 C12 C7 -0.9(16) . .
N1 P1 C13 C18 87.8(6) . .
N2 P1 C13 C18 -22.0(7) . .
C7 P1 C13 C18 -145.5(6) . .
Cr1 P1 C13 C18 34.0(7) . .
N1 P1 C13 C14 -85.6(8) . .
N2 P1 C13 C14 164.7(7) . .
C7 P1 C13 C14 41.1(8) . .
Cr1 P1 C13 C14 -139.3(6) . .
C18 C13 C14 C15 1.3(12) . .
P1 C13 C14 C15 174.5(7) . .
C13 C14 C15 C16 -0.1(14) . .
C14 C15 C16 C17 -0.1(16) . .
C15 C16 C17 C18 -1.0(17) . .
C14 C13 C18 C17 -2.2(12) . .
P1 C13 C18 C17 -175.9(7) . .
C16 C17 C18 C13 2.2(15) . .
P1 N2 C19 C24 -161.5(6) . .
Cr1 N2 C19 C24 9.2(11) . .
P1 N2 C19 C20 20.2(10) . .
Cr1 N2 C19 C20 -169.1(6) . .
C24 C19 C20 C21 3.9(12) . .
N2 C19 C20 C21 -177.7(7) . .
C19 C20 C21 C22 -2.6(14) . .
C20 C21 C22 C23 -0.9(17) . .
C21 C22 C23 C24 2.8(17) . .
N2 C19 C24 C23 179.6(8) . .
C20 C19 C24 C23 -1.9(12) . .
C22 C23 C24 C19 -1.4(15) . .
O1 Li1 O1 C26 53.7(11) 2 .
O3 Li1 O1 C26 -87.6(13) . .
O3 Li1 O1 C26 -164.8(12) 2 .
O2 Li1 O1 C26 4.4(12) . .
O2 Li1 O1 C26 101.1(12) 2 .
O1 Li1 O1 C25 -152.7(12) 2 .
O3 Li1 O1 C25 66.0(12) . .
O3 Li1 O1 C25 -11.2(13) 2 .
O2 Li1 O1 C25 157.9(12) . .
O2 Li1 O1 C25 -105.3(13) 2 .
O1 Li1 O2 C28 163.6(9) . .
O1 Li1 O2 C28 -0.5(11) 2 .
O3 Li1 O2 C28 -98.4(9) . .
O3 Li1 O2 C28 -136(2) 2 .
O2 Li1 O2 C28 75.2(9) 2 .
O1 Li1 O2 C27 14.6(9) . .
O1 Li1 O2 C27 -149.5(9) 2 .
O3 Li1 O2 C27 112.5(8) . .
O3 Li1 O2 C27 75(3) 2 .
O2 Li1 O2 C27 -73.9(8) 2 .
O1 Li1 O3 C29 69.2(11) . .
O1 Li1 O3 C29 -97.7(10) 2 .
O3 Li1 O3 C29 165.3(11) 2 .
O2 Li1 O3 C29 -7.0(10) . .
O2 Li1 O3 C29 -156(2) 2 .
O1 Li1 O3 C30 -83.9(10) . .
O1 Li1 O3 C30 109.2(10) 2 .
O3 Li1 O3 C30 12.2(8) 2 .
O2 Li1 O3 C30 -160.1(9) . .
O2 Li1 O3 C30 51(3) 2 .
C25 O1 C26 C27 -178.5(16) . .
Li1 O1 C26 C27 -22(2) . .
C28 O2 C27 C26 175.8(13) . .
Li1 O2 C27 C26 -29.2(16) . .
O1 C26 C27 O2 33(2) . .
C29 O3 C30 C30 171.5(14) . 2
Li1 O3 C30 C30 -32.0(18) . 2
C31 O4 C32 C33 -141(2) . .
O4 C32 C33 O5 -94(3) . .
C32 C33 O5 C34 -77(4) . .
